data_2220238
loop_
_publ_author_name
'Han, Guo-zhi'
'Han, Lu-na'
'Lu, Ran-zhe'
'Zhang, Min'
'Wang, Hai-bo'

_publ_section_title
;
 2-Methyl-3-nitrobenzonitrile
;
_journal_coeditor_code HK2576
_journal_issue 12
_journal_name_full 'Acta Crystallographica Section E'
_journal_page_first o2468
_journal_paper_doi 10.1107/S1600536808039354
_journal_volume 64
_journal_year 2008
_chemical_formula_iupac 'C8 H6 N2 O2'
_chemical_formula_moiety 'C8 H6 N2 O2'
_chemical_formula_sum 'C8 H6 N2 O2'
_chemical_formula_weight 162.15
_chemical_name_systematic
;
2-Methyl-3-nitrobenzonitrile
;
_space_group_IT_number 14
_symmetry_cell_setting monoclinic
_symmetry_space_group_name_Hall '-P 2yn'
_symmetry_space_group_name_H-M 'P 1 21/n 1'
_atom_sites_solution_hydrogens geom
_atom_sites_solution_primary direct
_atom_sites_solution_secondary difmap
_audit_creation_method SHELXL-97
_cell_angle_alpha 90.00
_cell_angle_beta 101.80(3)
_cell_angle_gamma 90.00
_cell_formula_units_Z 8
_cell_length_a 14.025(3)
_cell_length_b 7.3860(15)
_cell_length_c 15.515(3)
_cell_measurement_reflns_used 25
_cell_measurement_temperature 294(2)
_cell_measurement_theta_max 12
_cell_measurement_theta_min 9
_cell_volume 1573.2(6)
_computing_cell_refinement 'CAD-4 Software (Enraf--Nonius, 1989)'
_computing_data_collection 'CAD-4 Software (Enraf--Nonius, 1989)'
_computing_data_reduction 'XCAD4 (Harms & Wocadlo, 1995)'
_computing_molecular_graphics 'SHELXTL (Sheldrick, 2008)'
_computing_publication_material 'SHELXTL (Sheldrick, 2008)'
_computing_structure_refinement 'SHELXL97 (Sheldrick, 2008)'
_computing_structure_solution 'SHELXS97 (Sheldrick, 2008)'
_diffrn_ambient_temperature 294(2)
_diffrn_measured_fraction_theta_full 0.998
_diffrn_measured_fraction_theta_max 0.998
_diffrn_measurement_device_type 'Enraf--Nonius CAD-4'
_diffrn_measurement_method \w/2\q
_diffrn_radiation_monochromator graphite
_diffrn_radiation_source 'fine-focus sealed tube'
_diffrn_radiation_type MoK\a
_diffrn_radiation_wavelength 0.71073
_diffrn_reflns_av_R_equivalents 0.0691
_diffrn_reflns_av_sigmaI/netI 0.0809
_diffrn_reflns_limit_h_max 16
_diffrn_reflns_limit_h_min 0
_diffrn_reflns_limit_k_max 8
_diffrn_reflns_limit_k_min 0
_diffrn_reflns_limit_l_max 18
_diffrn_reflns_limit_l_min -18
_diffrn_reflns_number 2974
_diffrn_reflns_theta_full 25.28
_diffrn_reflns_theta_max 25.28
_diffrn_reflns_theta_min 1.78
_diffrn_standards_decay_% 1
_diffrn_standards_interval_time 120
_diffrn_standards_number 3
_exptl_absorpt_coefficient_mu 0.102
_exptl_absorpt_correction_T_max 0.9899
_exptl_absorpt_correction_T_min 0.9701
_exptl_absorpt_correction_type psi-scan
_exptl_absorpt_process_details '(North <i>et al.</i>,  1968)'
_exptl_crystal_colour colorless
_exptl_crystal_density_diffrn 1.369
_exptl_crystal_density_method 'not measured'
_exptl_crystal_description block
_exptl_crystal_F_000 672
_exptl_crystal_size_max 0.30
_exptl_crystal_size_mid 0.20
_exptl_crystal_size_min 0.10
_refine_diff_density_max 0.246
_refine_diff_density_min -0.269
_refine_ls_extinction_method none
_refine_ls_goodness_of_fit_ref 1.006
_refine_ls_hydrogen_treatment constr
_refine_ls_matrix_type full
_refine_ls_number_parameters 217
_refine_ls_number_reflns 2852
_refine_ls_number_restraints 0
_refine_ls_restrained_S_all 1.003
_refine_ls_R_factor_all 0.1424
_refine_ls_R_factor_gt 0.0762
_refine_ls_shift/su_max 0.000
_refine_ls_shift/su_mean 0.000
_refine_ls_structure_factor_coef Fsqd
_refine_ls_weighting_details 'calc w=1/[\s^2^(Fo^2^)+(0.04P)^2^+1.75P] where P=(Fo^2^+2Fc^2^)/3'
_refine_ls_weighting_scheme calc
_refine_ls_wR_factor_gt 0.1429
_refine_ls_wR_factor_ref 0.1704
_reflns_number_gt 1481
_reflns_number_total 2852
_reflns_threshold_expression I>2\s(I)
_cod_data_source_file hk2576.cif
_cod_data_source_block I
_cod_original_sg_symbol_H-M 'P 21/n'
_cod_database_code 2220238
_cod_database_fobs_code 2220238

loop_
_symmetry_equiv_pos_as_xyz
'x, y, z'
'-x+1/2, y+1/2, -z+1/2'
'-x, -y, -z'
'x-1/2, -y-1/2, z-1/2'

loop_
_atom_site_type_symbol
_atom_site_label
_atom_site_fract_x
_atom_site_fract_y
_atom_site_fract_z
_atom_site_U_iso_or_equiv
_atom_site_adp_type
_atom_site_calc_flag
_atom_site_refinement_flags
_atom_site_occupancy
O O1 0.8903(3) 0.3923(5) 0.9651(2) 0.1022(11) Uani d . 1
O O2 0.8075(3) 0.2944(5) 0.8476(2) 0.1053(12) Uani d . 1
O O3 -0.2355(3) -0.1305(6) 0.2733(2) 0.1165(13) Uani d . 1
O O4 -0.2358(2) 0.0205(5) 0.3874(2) 0.0933(10) Uani d . 1
N N1 0.9792(3) -0.4285(6) 0.7823(3) 0.0911(13) Uani d . 1
N N2 0.8813(3) 0.2924(5) 0.9055(2) 0.0679(9) Uani d . 1
N N3 0.1646(3) 0.3683(6) 0.4808(3) 0.0913(12) Uani d . 1
N N4 -0.1954(3) -0.0405(6) 0.3328(3) 0.0848(12) Uani d . 1
C C1 0.8268(3) -0.0774(7) 0.8368(3) 0.0923(16) Uani d . 1
H H1A 0.7835 0.0171 0.8470 0.139 Uiso calc R 1
H H1B 0.8181 -0.1816 0.8713 0.139 Uiso calc R 1
H H1C 0.8128 -0.1092 0.7755 0.139 Uiso calc R 1
C C2 0.9291(3) -0.0132(5) 0.8624(2) 0.0510(9) Uani d U 1
C C3 0.9574(2) 0.1578(5) 0.8973(2) 0.0485(9) Uani d U 1
C C4 1.0540(3) 0.2126(6) 0.9250(2) 0.0674(11) Uani d U 1
H H4A 1.0702 0.3263 0.9494 0.081 Uiso calc R 1
C C5 1.1250(3) 0.0870(7) 0.9140(3) 0.0735(12) Uani d U 1
H H5A 1.1903 0.1195 0.9309 0.088 Uiso calc R 1
C C6 1.1036(3) -0.0738(6) 0.8811(3) 0.0687(11) Uani d U 1
H H6A 1.1534 -0.1538 0.8760 0.082 Uiso calc R 1
C C7 1.0072(3) -0.1268(5) 0.8534(2) 0.0538(9) Uani d U 1
C C8 0.9868(3) -0.3022(6) 0.8160(3) 0.0743(13) Uani d . 1
C C9 -0.0871(3) 0.2856(5) 0.4071(3) 0.0707(11) Uani d . 1
H H9A -0.0390 0.3709 0.4351 0.106 Uiso calc R 1
H H9B -0.1311 0.2595 0.4455 0.106 Uiso calc R 1
H H9C -0.1228 0.3360 0.3531 0.106 Uiso calc R 1
C C10 -0.0378(3) 0.1138(5) 0.3880(2) 0.0472(8) Uani d U 1
C C11 -0.0849(3) -0.0391(6) 0.3503(2) 0.0573(10) Uani d U 1
C C12 -0.0389(3) -0.1889(6) 0.3260(2) 0.0669(11) Uani d U 1
H H12A -0.0752 -0.2850 0.2977 0.080 Uiso calc R 1
C C13 0.0618(3) -0.1963(6) 0.3435(3) 0.0733(12) Uani d U 1
H H13A 0.0943 -0.2984 0.3295 0.088 Uiso calc R 1
C C14 0.1137(3) -0.0442(5) 0.3834(2) 0.0609(10) Uani d U 1
H H14A 0.1814 -0.0446 0.3950 0.073 Uiso calc R 1
C C15 0.0650(3) 0.1033(5) 0.4049(2) 0.0509(9) Uani d U 1
C C16 0.1190(3) 0.2561(6) 0.4443(3) 0.0646(11) Uani d . 1

loop_
_atom_site_aniso_label
_atom_site_aniso_U_11
_atom_site_aniso_U_22
_atom_site_aniso_U_33
_atom_site_aniso_U_12
_atom_site_aniso_U_13
_atom_site_aniso_U_23
O1 0.115(3) 0.095(3) 0.102(3) 0.006(2) 0.033(2) -0.014(2)
O2 0.098(3) 0.108(3) 0.108(3) 0.018(2) 0.016(2) -0.001(2)
O3 0.099(3) 0.144(4) 0.106(3) -0.008(3) 0.018(2) -0.010(3)
O4 0.076(2) 0.106(3) 0.102(2) -0.0009(19) 0.0258(18) -0.004(2)
N1 0.115(3) 0.071(3) 0.087(3) 0.004(2) 0.020(2) -0.012(2)
N2 0.079(2) 0.064(2) 0.065(2) 0.014(2) 0.0264(19) 0.003(2)
N3 0.089(3) 0.085(3) 0.101(3) -0.008(2) 0.023(2) -0.017(2)
N4 0.075(3) 0.097(3) 0.084(3) -0.011(2) 0.020(2) 0.005(3)
C1 0.064(3) 0.116(4) 0.106(4) -0.020(3) 0.037(3) -0.017(3)
C2 0.056(2) 0.053(2) 0.052(2) -0.0032(17) 0.0298(17) 0.0022(17)
C3 0.055(2) 0.050(2) 0.0460(19) 0.0118(17) 0.0226(15) -0.0005(17)
C4 0.062(2) 0.071(3) 0.073(3) -0.007(2) 0.0210(19) 0.002(2)
C5 0.051(2) 0.091(3) 0.083(3) -0.006(2) 0.021(2) 0.003(3)
C6 0.068(3) 0.076(3) 0.074(3) 0.016(2) 0.041(2) 0.008(2)
C7 0.072(2) 0.045(2) 0.054(2) 0.0078(18) 0.0355(18) 0.0067(17)
C8 0.099(4) 0.056(3) 0.072(3) 0.006(3) 0.027(2) 0.005(2)
C9 0.070(3) 0.067(3) 0.081(3) 0.009(2) 0.031(2) -0.004(2)
C10 0.059(2) 0.0440(19) 0.0454(18) 0.0023(17) 0.0260(16) 0.0087(16)
C11 0.053(2) 0.069(2) 0.053(2) -0.0123(19) 0.0170(16) 0.0077(19)
C12 0.084(3) 0.056(2) 0.066(2) -0.021(2) 0.029(2) -0.006(2)
C13 0.091(3) 0.064(3) 0.075(3) 0.000(2) 0.041(2) -0.008(2)
C14 0.058(2) 0.065(2) 0.064(2) 0.0003(19) 0.0224(18) -0.007(2)
C15 0.055(2) 0.054(2) 0.048(2) -0.0040(18) 0.0199(16) 0.0038(17)
C16 0.064(3) 0.060(3) 0.078(3) -0.004(2) 0.034(2) -0.014(2)

loop_
_atom_type_symbol
_atom_type_description
_atom_type_scat_dispersion_real
_atom_type_scat_dispersion_imag
_atom_type_scat_source
C C 0.0033 0.0016 'International Tables Vol C Tables 4.2.6.8 and 6.1.1.4'
H H 0.0000 0.0000 'International Tables Vol C Tables 4.2.6.8 and 6.1.1.4'
N N 0.0061 0.0033 'International Tables Vol C Tables 4.2.6.8 and 6.1.1.4'
O O 0.0106 0.0060 'International Tables Vol C Tables 4.2.6.8 and 6.1.1.4'

loop_
_geom_angle_atom_site_label_1
_geom_angle_atom_site_label_2
_geom_angle_atom_site_label_3
_geom_angle
O1 N2 O2 120.7(4)
O1 N2 C3 121.9(4)
O2 N2 C3 117.4(4)
O3 N4 O4 122.9(5)
O3 N4 C11 116.7(4)
O4 N4 C11 119.0(4)
C2 C1 H1A 109.5
C2 C1 H1B 109.5
H1A C1 H1B 109.5
C2 C1 H1C 109.5
H1A C1 H1C 109.5
H1B C1 H1C 109.5
C3 C2 C7 114.3(3)
C3 C2 C1 125.0(4)
C7 C2 C1 120.7(4)
C4 C3 C2 124.2(3)
C4 C3 N2 116.7(3)
C2 C3 N2 119.1(3)
C3 C4 C5 116.3(4)
C3 C4 H4A 121.9
C5 C4 H4A 121.9
C6 C5 C4 122.7(4)
C6 C5 H5A 118.7
C4 C5 H5A 118.7
C5 C6 C7 120.7(4)
C5 C6 H6A 119.7
C7 C6 H6A 119.7
C6 C7 C2 121.9(4)
C6 C7 C8 119.0(4)
C2 C7 C8 119.0(4)
N1 C8 C7 171.6(6)
C10 C9 H9A 109.5
C10 C9 H9B 109.5
H9A C9 H9B 109.5
C10 C9 H9C 109.5
H9A C9 H9C 109.5
H9B C9 H9C 109.5
C11 C10 C15 114.6(3)
C11 C10 C9 125.2(3)
C15 C10 C9 120.2(3)
C12 C11 C10 124.5(4)
C12 C11 N4 117.8(4)
C10 C11 N4 117.7(4)
C11 C12 C13 119.7(4)
C11 C12 H12A 120.1
C13 C12 H12A 120.1
C12 C13 C14 118.0(4)
C12 C13 H13A 121.0
C14 C13 H13A 121.0
C15 C14 C13 120.3(4)
C15 C14 H14A 119.9
C13 C14 H14A 119.9
C14 C15 C10 122.8(3)
C14 C15 C16 119.3(3)
C10 C15 C16 117.9(3)
N3 C16 C15 174.6(5)

loop_
_geom_bond_atom_site_label_1
_geom_bond_atom_site_label_2
_geom_bond_distance
O1 N2 1.169(4)
O2 N2 1.224(4)
O3 N4 1.182(5)
O4 N4 1.200(5)
N1 C8 1.063(5)
N2 C3 1.483(4)
N3 C16 1.125(5)
N4 C11 1.518(5)
C1 C2 1.485(5)
C1 H1A 0.9600
C1 H1B 0.9600
C1 H1C 0.9600
C2 C3 1.399(5)
C2 C7 1.410(5)
C3 C4 1.396(5)
C4 C5 1.396(6)
C4 H4A 0.9300
C5 C6 1.304(6)
C5 H5A 0.9300
C6 C7 1.388(5)
C6 H6A 0.9300
C7 C8 1.425(6)
C9 C10 1.504(5)
C9 H9A 0.9600
C9 H9B 0.9600
C9 H9C 0.9600
C10 C11 1.376(5)
C10 C15 1.414(5)
C11 C12 1.372(5)
C12 C13 1.384(5)
C12 H12A 0.9300
C13 C14 1.410(5)
C13 H13A 0.9300
C14 C15 1.363(5)
C14 H14A 0.9300
C15 C16 1.426(5)

loop_
_geom_hbond_atom_site_label_D
_geom_hbond_atom_site_label_H
_geom_hbond_atom_site_label_A
_geom_hbond_site_symmetry_A
_geom_hbond_distance_DH
_geom_hbond_distance_HA
_geom_hbond_distance_DA
_geom_hbond_angle_DHA
C1 H1A O2 . 0.96 2.08 2.768(6) 128.00
C1 H1C O2 2_646 0.96 2.38 3.229(6) 147.00
C4 H4A O1 3_767 0.93 2.47 3.390(6) 171.00
C9 H9B O4 . 0.96 2.35 2.831(5) 110.00
C9 H9C O3 2_455 0.96 2.50 3.400(4) 156.00

loop_
_cod_related_entry_id
_cod_related_entry_database
_cod_related_entry_code
1 ChemSpider 13969780
